data_4074552
loop_
_publ_author_name
'Han, Hua'
'Johnson, Samuel A.'

_publ_section_title
;
 Ligand Design for the Assembly of Polynuclear Complexes:&#x00A0;
 Syntheses and Structures of Trinuclear and Tetranuclear Aluminum Alkyl
 Complexes Bearing Tripodal Diamidoselenophosphinito Ligands and a
 Comparison to Related Tripodal Triamidophosphine Complexes
;
_journal_issue 23
_journal_name_full Organometallics
_journal_page_first 5594
_journal_paper_doi 10.1021/om0607447
_journal_volume 25
_journal_year 2006
_chemical_formula_sum 'C33 H27 Al2 F18 N3 P'
_chemical_formula_weight 892.51
_chemical_name_systematic
;
 ?
;
_space_group_IT_number 2
_symmetry_cell_setting triclinic
_symmetry_space_group_name_Hall '-P 1'
_symmetry_space_group_name_H-M 'P -1'
_atom_sites_solution_hydrogens geom
_atom_sites_solution_primary direct
_atom_sites_solution_secondary difmap
_audit_conform_dict_location ftp://ftp.iucr.org/pub/cif_core.dic
_audit_conform_dict_name cif_core.dic
_audit_conform_dict_version 2.3
_audit_creation_date 2006-07-07T03:53:19-00:00
_audit_creation_method 'WinGX routine CIF_UPDATE'
_cell_angle_alpha 68.4510(10)
_cell_angle_beta 86.0640(10)
_cell_angle_gamma 78.9210(10)
_cell_formula_units_Z 2
_cell_length_a 11.2709(15)
_cell_length_b 11.6947(15)
_cell_length_c 15.652(2)
_cell_measurement_reflns_used 5721
_cell_measurement_temperature 446(2)
_cell_measurement_theta_max 27.95
_cell_measurement_theta_min 2.31
_cell_volume 1883.1(4)
_computing_cell_refinement 'Bruker SMART'
_computing_data_collection 'Bruker SMART'
_computing_data_reduction 'Bruker SAINT'
_computing_molecular_graphics 'Bruker SHELXTL'
_computing_publication_material 'Bruker SHELXTL'
_computing_structure_refinement 'SHELXL-97 (Sheldrick, 1997)'
_computing_structure_solution 'Bruker SHELXTL'
_diffrn_ambient_temperature 446(2)
_diffrn_measured_fraction_theta_full 0.998
_diffrn_measured_fraction_theta_max 0.998
_diffrn_measurement_device_type 'CCD area detector'
_diffrn_measurement_method 'phi and omega scans'
_diffrn_radiation_monochromator graphite
_diffrn_radiation_type MoK\a
_diffrn_radiation_wavelength 0.71073
_diffrn_reflns_av_R_equivalents 0.0238
_diffrn_reflns_av_unetI/netI 0.0256
_diffrn_reflns_limit_h_max 13
_diffrn_reflns_limit_h_min -13
_diffrn_reflns_limit_k_max 13
_diffrn_reflns_limit_k_min -13
_diffrn_reflns_limit_l_max 18
_diffrn_reflns_limit_l_min -18
_diffrn_reflns_number 18227
_diffrn_reflns_theta_full 25
_diffrn_reflns_theta_max 25
_diffrn_reflns_theta_min 1.4
_exptl_absorpt_coefficient_mu 0.239
_exptl_absorpt_correction_type multi-scan
_exptl_absorpt_process_details 'SADABS, BRUKER 2001'
_exptl_crystal_colour colourless
_exptl_crystal_density_diffrn 1.574
_exptl_crystal_density_meas 0
_exptl_crystal_density_method 'not measured'
_exptl_crystal_description block
_exptl_crystal_F_000 898
_exptl_crystal_size_max 0.4
_exptl_crystal_size_mid 0.2
_exptl_crystal_size_min 0.2
_refine_diff_density_max 0.75
_refine_diff_density_min -0.52
_refine_diff_density_rms 0.063
_refine_ls_extinction_coef 0.026(2)
_refine_ls_extinction_expression Fc^*^=kFc[1+0.001xFc^2^\l^3^/sin(2\q)]^-1/4^
_refine_ls_extinction_method SHELXL
_refine_ls_goodness_of_fit_ref 1.034
_refine_ls_hydrogen_treatment mixed
_refine_ls_matrix_type full
_refine_ls_number_parameters 527
_refine_ls_number_reflns 6628
_refine_ls_number_restraints 8
_refine_ls_restrained_S_all 1.044
_refine_ls_R_factor_all 0.0685
_refine_ls_R_factor_gt 0.0601
_refine_ls_shift/su_max 0
_refine_ls_shift/su_mean 0
_refine_ls_structure_factor_coef Fsqd
_refine_ls_weighting_details 'calc w=1/[\s^2^(Fo^2^)+(0.0915P)^2^+2.1629P] where P=(Fo^2^+2Fc^2^)/3'
_refine_ls_weighting_scheme calc
_refine_ls_wR_factor_gt 0.165
_refine_ls_wR_factor_ref 0.1747
_reflns_number_gt 5625
_reflns_number_total 6628
_reflns_threshold_expression >2sigma(I)
_cod_data_source_file om0607447si20060816_015713.cif
_cod_data_source_block sjb31s
_cod_depositor_comments
;
The following automatic conversions were performed:

'_symmetry_cell_setting' value 'Triclinic' changed to 'triclinic'
according to /home/saulius/struct/CIF-dictionaries/cif_core.dic
dictionary named 'cif_core.dic' version 2.4.1 from
2010-06-29.

'_exptl_absorpt_correction_type' value 'multiscan'
changed to 'multi-scan' according to
/home/saulius/struct/CIF-dictionaries/cif_core.dic dictionary named
'cif_core.dic' version 2.4.1 from 2010-06-29.

Automatic conversion script
Id: cif_fix_values 1715 2011-07-08 13:25:40Z adriana 
;
_cod_original_sg_symbol_H-M P-1
_cod_database_code 4074552

loop_
_symmetry_equiv_pos_as_xyz
'x, y, z'
'-x, -y, -z'

loop_
_atom_site_label
_atom_site_type_symbol
_atom_site_fract_x
_atom_site_fract_y
_atom_site_fract_z
_atom_site_U_iso_or_equiv
_atom_site_adp_type
_atom_site_occupancy
_atom_site_symmetry_multiplicity
_atom_site_calc_flag
_atom_site_refinement_flags
_atom_site_disorder_assembly
_atom_site_disorder_group
Al1 Al 0.79851(7) 0.10392(7) 0.25029(6) 0.0341(2) Uani 1 1 d . . .
Al2 Al 1.01226(8) -0.07275(8) 0.28623(6) 0.0381(2) Uani 1 1 d . . .
P1 P 0.86767(7) 0.06436(7) 0.06390(5) 0.0411(2) Uani 1 1 d . . .
N1 N 0.7027(2) 0.2002(2) 0.15057(17) 0.0394(6) Uani 1 1 d . . .
N2 N 0.8421(2) -0.0698(2) 0.25651(16) 0.0369(5) Uani 1 1 d . . .
N3 N 0.9670(2) 0.1092(2) 0.21179(16) 0.0353(5) Uani 1 1 d . . .
C28 C 0.7580(4) 0.1209(3) 0.3674(2) 0.0565(9) Uani 1 1 d . . .
H28A H 0.7886 0.0439 0.4159 0.085 Uiso 1 1 calc R . .
H28B H 0.6717 0.1403 0.3726 0.085 Uiso 1 1 calc R . .
H28C H 0.7934 0.1869 0.3718 0.085 Uiso 1 1 calc R . .
C29 C 1.0300(4) -0.1097(3) 0.4171(2) 0.0575(9) Uani 1 1 d . . .
H29A H 1.0014 -0.0352 0.4303 0.086 Uiso 1 1 calc R . .
H29B H 1.1137 -0.1395 0.434 0.086 Uiso 1 1 calc R . .
H29C H 0.9837 -0.1726 0.4514 0.086 Uiso 1 1 calc R . .
C30 C 1.1361(3) -0.1588(3) 0.2269(3) 0.0573(9) Uani 1 1 d . . .
H30A H 1.1108 -0.1425 0.1656 0.086 Uiso 1 1 calc R . .
H30B H 1.1481 -0.2471 0.2612 0.086 Uiso 1 1 calc R . .
H30C H 1.2105 -0.1293 0.2247 0.086 Uiso 1 1 calc R . .
C31 C 0.4330(8) 0.1126(6) 0.9514(6) 0.112(2) Uani 1 1 d . . .
H31 H 0.3874 0.19 0.9184 0.135 Uiso 1 1 calc R . .
C32 C 0.4003(7) 0.0467(9) 1.0382(8) 0.125(3) Uani 1 1 d . . .
H32 H 0.3315 0.078 1.0646 0.151 Uiso 1 1 calc R . .
C33 C 0.5309(10) 0.0658(8) 0.9138(5) 0.119(2) Uani 1 1 d . . .
H33 H 0.5525 0.1104 0.8541 0.142 Uiso 1 1 calc R . .
C1 C 0.7239(3) 0.1686(3) 0.0679(2) 0.0455(7) Uani 1 1 d . . .
H1A H 0.7206 0.2457 0.0152 0.055 Uiso 1 1 calc R . .
H1B H 0.6581 0.1294 0.0617 0.055 Uiso 1 1 calc R . .
C2 C 0.8428(3) -0.0766(3) 0.1616(2) 0.0424(7) Uani 1 1 d . . .
H2A H 0.766 -0.0962 0.1523 0.051 Uiso 1 1 calc R . .
H2B H 0.9054 -0.1456 0.1603 0.051 Uiso 1 1 calc R . .
C3 C 0.9756(3) 0.1283(3) 0.1105(2) 0.0417(7) Uani 1 1 d . . .
H3A H 1.0568 0.0916 0.0986 0.05 Uiso 1 1 calc R . .
H3B H 0.9654 0.2175 0.0759 0.05 Uiso 1 1 calc R . .
C4 C 0.6001(3) 0.2892(3) 0.1485(2) 0.0394(6) Uani 1 1 d . . .
C5 C 0.5927(3) 0.3611(3) 0.2039(2) 0.0455(7) Uani 1 1 d . . .
H5 H 0.6573 0.3493 0.2419 0.055 Uiso 1 1 calc R . .
C6 C 0.4913(3) 0.4492(3) 0.2031(2) 0.0487(8) Uani 1 1 d . A .
C7 C 0.3942(3) 0.4712(3) 0.1467(2) 0.0513(8) Uani 1 1 d . . .
H7 H 0.3263 0.5311 0.146 0.062 Uiso 1 1 calc R . .
C8 C 0.4008(3) 0.4017(3) 0.0915(2) 0.0479(7) Uani 1 1 d . . .
C9 C 0.5016(3) 0.3128(3) 0.0909(2) 0.0446(7) Uani 1 1 d . . .
H9 H 0.5037 0.2685 0.052 0.053 Uiso 1 1 calc R . .
C10 C 0.4901(3) 0.5250(3) 0.2625(3) 0.0671(10) Uani 1 1 d D . .
C11 C 0.2948(3) 0.4159(4) 0.0338(3) 0.0574(9) Uani 1 1 d . . .
C12 C 0.7773(3) -0.1648(3) 0.3175(2) 0.0400(7) Uani 1 1 d . . .
C13 C 0.6558(3) -0.1344(3) 0.3331(2) 0.0496(8) Uani 1 1 d . . .
H13 H 0.6157 -0.0523 0.3066 0.06 Uiso 1 1 calc R . .
C14 C 0.5927(3) -0.2263(4) 0.3883(3) 0.0558(9) Uani 1 1 d . B .
C15 C 0.6505(4) -0.3481(3) 0.4272(2) 0.0589(9) Uani 1 1 d . . .
H15 H 0.608 -0.4092 0.4643 0.071 Uiso 1 1 calc R . .
C16 C 0.7719(3) -0.3791(3) 0.4106(3) 0.0554(9) Uani 1 1 d . . .
C17 C 0.8357(3) -0.2875(3) 0.3568(2) 0.0503(8) Uani 1 1 d . . .
H17 H 0.918 -0.3087 0.3471 0.06 Uiso 1 1 calc R . .
C18 C 0.4623(4) -0.1925(5) 0.4062(4) 0.0853(14) Uani 1 1 d . . .
C19 C 0.8326(5) -0.5138(4) 0.4503(4) 0.0843(15) Uani 1 1 d . . .
C20 C 1.0211(3) 0.2010(3) 0.22975(19) 0.0367(6) Uani 1 1 d . . .
C21 C 1.1231(3) 0.1659(3) 0.2840(2) 0.0446(7) Uani 1 1 d . . .
H21 H 1.1602 0.0824 0.3075 0.054 Uiso 1 1 calc R . .
C22 C 1.1706(3) 0.2547(3) 0.3035(2) 0.0488(8) Uani 1 1 d . . .
C23 C 1.1192(3) 0.3792(3) 0.2673(2) 0.0495(8) Uani 1 1 d . . .
H23 H 1.1511 0.4385 0.2805 0.059 Uiso 1 1 calc R . .
C24 C 1.0194(3) 0.4144(3) 0.2109(2) 0.0483(8) Uani 1 1 d . . .
C25 C 0.9697(3) 0.3265(3) 0.1925(2) 0.0440(7) Uani 1 1 d . . .
H25 H 0.9018 0.3517 0.155 0.053 Uiso 1 1 calc R . .
C26 C 1.2804(4) 0.2133(4) 0.3635(3) 0.0725(12) Uani 1 1 d . . .
C27 C 0.9640(4) 0.5496(4) 0.1678(4) 0.0710(12) Uani 1 1 d . . .
F1 F 0.4968(9) 0.4556(7) 0.3516(4) 0.075(2) Uiso 0.4 1 d PD A 1
F2 F 0.5913(6) 0.5814(7) 0.2475(5) 0.0637(15) Uiso 0.4 1 d PD A 1
F3 F 0.3980(7) 0.6179(7) 0.2481(6) 0.0834(18) Uiso 0.4 1 d PD A 1
F3B F 0.5407(9) 0.6220(7) 0.2245(5) 0.0817(19) Uiso 0.4 1 d PD A 2
F1B F 0.3718(5) 0.5616(8) 0.2854(6) 0.0661(15) Uiso 0.4 1 d PD A 2
F2B F 0.5428(8) 0.4566(7) 0.3456(4) 0.067(2) Uiso 0.4 1 d PD A 2
F1C F 0.4065(17) 0.5094(17) 0.3266(12) 0.091(4) Uiso 0.2 1 d P A 3
F3C F 0.4569(14) 0.6476(8) 0.2089(8) 0.071(3) Uiso 0.2 1 d PD A 3
F2C F 0.5902(15) 0.5102(19) 0.3034(14) 0.098(4) Uiso 0.2 1 d P A 3
F4 F 0.2185(2) 0.5228(3) 0.0182(2) 0.1002(9) Uani 1 1 d . . .
F5 F 0.2302(2) 0.3260(3) 0.07309(16) 0.0781(7) Uani 1 1 d . . .
F6 F 0.3265(2) 0.4089(3) -0.04762(15) 0.0852(8) Uani 1 1 d . . .
F7 F 0.4058(4) -0.2843(4) 0.4311(6) 0.226(3) Uani 1 1 d . B 1
F8 F 0.4027(3) -0.1080(5) 0.3345(3) 0.1394(15) Uani 1 1 d . B 1
F9 F 0.4435(4) -0.1399(6) 0.4658(3) 0.182(2) Uani 1 1 d . B 1
F10 F 0.7783(4) -0.5865(3) 0.4277(4) 0.183(3) Uani 1 1 d . . .
F11 F 0.8355(4) -0.5548(4) 0.5396(3) 0.1485(17) Uani 1 1 d . . .
F12 F 0.9453(3) -0.5346(2) 0.4253(3) 0.1116(11) Uani 1 1 d . . .
F13 F 0.8521(3) 0.5743(3) 0.1963(3) 0.1173(11) Uani 1 1 d . . .
F14 F 0.9509(3) 0.5858(2) 0.0774(2) 0.1052(10) Uani 1 1 d . . .
F15 F 1.0243(4) 0.6236(2) 0.1829(4) 0.169(2) Uani 1 1 d . . .
F16 F 1.3130(4) 0.3029(3) 0.3805(3) 0.1354(15) Uani 1 1 d . . .
F17 F 1.3792(3) 0.1759(4) 0.3201(3) 0.1230(13) Uani 1 1 d . . .
F18 F 1.2734(3) 0.1177(3) 0.4364(2) 0.1303(15) Uani 1 1 d . . .

loop_
_atom_site_aniso_label
_atom_site_aniso_U_11
_atom_site_aniso_U_22
_atom_site_aniso_U_33
_atom_site_aniso_U_23
_atom_site_aniso_U_13
_atom_site_aniso_U_12
Al1 0.0383(5) 0.0296(4) 0.0348(4) -0.0124(3) 0.0002(3) -0.0056(3)
Al2 0.0393(5) 0.0312(4) 0.0432(5) -0.0125(4) -0.0048(4) -0.0053(3)
P1 0.0471(5) 0.0412(4) 0.0380(4) -0.0194(3) -0.0005(3) -0.0042(3)
N1 0.0411(13) 0.0357(13) 0.0409(13) -0.0158(10) -0.0048(10) 0.0000(10)
N2 0.0400(13) 0.0296(12) 0.0420(13) -0.0127(10) -0.0001(10) -0.0093(10)
N3 0.0395(12) 0.0307(12) 0.0368(12) -0.0117(10) -0.0009(10) -0.0096(10)
C28 0.075(2) 0.0499(19) 0.0417(18) -0.0184(15) 0.0059(16) -0.0032(17)
C29 0.072(2) 0.0489(19) 0.0476(19) -0.0105(15) -0.0123(17) -0.0121(17)
C30 0.0473(19) 0.055(2) 0.072(2) -0.0291(18) -0.0031(16) -0.0006(15)
C31 0.125(6) 0.086(4) 0.138(6) -0.042(5) -0.042(5) -0.029(4)
C32 0.106(5) 0.139(7) 0.184(8) -0.109(6) 0.028(5) -0.055(5)
C33 0.169(7) 0.114(6) 0.093(4) -0.039(4) 0.007(5) -0.072(5)
C1 0.0494(18) 0.0440(17) 0.0425(16) -0.0188(14) -0.0081(13) 0.0018(14)
C2 0.0454(16) 0.0386(15) 0.0491(17) -0.0222(14) -0.0043(13) -0.0070(13)
C3 0.0472(17) 0.0401(16) 0.0396(16) -0.0153(13) 0.0050(13) -0.0120(13)
C4 0.0399(15) 0.0326(14) 0.0416(16) -0.0099(12) 0.0004(12) -0.0047(12)
C5 0.0448(17) 0.0398(16) 0.0515(18) -0.0179(14) -0.0032(14) -0.0030(13)
C6 0.0510(19) 0.0377(16) 0.0534(19) -0.0145(14) 0.0039(15) -0.0037(14)
C7 0.0442(17) 0.0420(17) 0.057(2) -0.0110(15) 0.0062(15) 0.0018(14)
C8 0.0415(17) 0.0451(17) 0.0472(18) -0.0063(14) -0.0001(13) -0.0057(13)
C9 0.0432(17) 0.0409(16) 0.0463(17) -0.0129(13) -0.0019(13) -0.0053(13)
C10 0.065(2) 0.052(2) 0.085(3) -0.034(2) 0.005(2) 0.0047(18)
C11 0.0425(18) 0.062(2) 0.054(2) -0.0083(17) -0.0014(15) -0.0029(16)
C12 0.0433(16) 0.0345(15) 0.0448(16) -0.0143(13) -0.0010(13) -0.0128(12)
C13 0.0491(18) 0.0435(17) 0.0571(19) -0.0186(15) 0.0023(15) -0.0101(14)
C14 0.052(2) 0.061(2) 0.062(2) -0.0271(18) 0.0082(16) -0.0225(17)
C15 0.069(2) 0.056(2) 0.055(2) -0.0120(17) 0.0023(17) -0.0338(18)
C16 0.062(2) 0.0416(18) 0.059(2) -0.0074(15) -0.0096(16) -0.0201(16)
C17 0.0475(18) 0.0382(17) 0.063(2) -0.0127(15) -0.0051(15) -0.0110(14)
C18 0.060(3) 0.089(3) 0.101(4) -0.026(3) 0.030(3) -0.026(2)
C19 0.076(3) 0.049(2) 0.106(4) 0.008(2) -0.020(3) -0.027(2)
C20 0.0396(15) 0.0349(14) 0.0375(15) -0.0129(12) 0.0023(12) -0.0120(12)
C21 0.0490(17) 0.0366(16) 0.0445(17) -0.0067(13) -0.0041(13) -0.0137(13)
C22 0.0535(19) 0.0495(18) 0.0424(17) -0.0090(14) -0.0055(14) -0.0202(15)
C23 0.057(2) 0.0474(18) 0.0534(19) -0.0235(15) 0.0018(15) -0.0218(15)
C24 0.0492(18) 0.0372(16) 0.061(2) -0.0203(15) -0.0028(15) -0.0088(14)
C25 0.0420(16) 0.0391(16) 0.0524(18) -0.0175(14) -0.0052(13) -0.0071(13)
C26 0.077(3) 0.069(3) 0.066(2) -0.003(2) -0.026(2) -0.035(2)
C27 0.065(3) 0.043(2) 0.111(4) -0.034(2) -0.022(2) -0.0024(18)
F4 0.0684(16) 0.0839(18) 0.135(2) -0.0360(17) -0.0464(16) 0.0256(14)
F5 0.0602(13) 0.0982(18) 0.0698(14) -0.0138(13) -0.0023(11) -0.0326(13)
F6 0.0612(14) 0.132(2) 0.0488(13) -0.0175(13) -0.0057(10) -0.0154(14)
F7 0.083(2) 0.129(3) 0.437(10) -0.067(5) 0.097(4) -0.056(2)
F8 0.0520(16) 0.196(4) 0.146(3) -0.043(3) 0.0028(18) -0.006(2)
F9 0.111(3) 0.301(7) 0.146(4) -0.130(4) 0.037(3) 0.022(4)
F10 0.164(4) 0.0476(16) 0.324(7) -0.033(3) -0.114(4) -0.0187(19)
F11 0.163(4) 0.103(3) 0.102(3) 0.031(2) 0.005(2) 0.019(2)
F12 0.106(2) 0.0489(14) 0.149(3) -0.0092(16) 0.004(2) 0.0040(14)
F13 0.097(2) 0.083(2) 0.162(3) -0.053(2) -0.002(2) 0.0251(17)
F14 0.129(3) 0.0503(14) 0.107(2) -0.0004(14) -0.0186(19) 0.0010(15)
F15 0.156(3) 0.0434(15) 0.316(6) -0.061(2) -0.130(4) 0.0001(17)
F16 0.159(3) 0.103(2) 0.154(3) -0.034(2) -0.096(3) -0.040(2)
F17 0.0622(18) 0.159(3) 0.122(3) -0.017(2) -0.0275(17) -0.0174(19)
F18 0.120(2) 0.144(3) 0.0800(19) 0.0450(19) -0.0504(17) -0.070(2)

loop_
_atom_type_symbol
_atom_type_description
_atom_type_scat_dispersion_real
_atom_type_scat_dispersion_imag
_atom_type_scat_source
C C 0.0033 0.0016 'International Tables Vol C Tables 4.2.6.8 and 6.1.1.4'
H H 0 0 'International Tables Vol C Tables 4.2.6.8 and 6.1.1.4'
N N 0.0061 0.0033 'International Tables Vol C Tables 4.2.6.8 and 6.1.1.4'
F F 0.0171 0.0103 'International Tables Vol C Tables 4.2.6.8 and 6.1.1.4'
Al Al 0.0645 0.0514 'International Tables Vol C Tables 4.2.6.8 and 6.1.1.4'
P P 0.1023 0.0942 'International Tables Vol C Tables 4.2.6.8 and 6.1.1.4'

loop_
_geom_angle_atom_site_label_1
_geom_angle_atom_site_label_2
_geom_angle_atom_site_label_3
_geom_angle
_geom_angle_site_symmetry_3
N1 Al1 C28 119.30(14) .
N1 Al1 N3 107.67(11) .
C28 Al1 N3 115.68(15) .
N1 Al1 N2 111.15(11) .
C28 Al1 N2 114.20(13) .
N3 Al1 N2 83.18(10) .
N1 Al1 Al2 137.03(9) .
C28 Al1 Al2 103.63(12) .
N3 Al1 Al2 45.61(7) .
N2 Al1 Al2 45.58(7) .
C30 Al2 C29 117.77(17) .
C30 Al2 N2 115.32(14) .
C29 Al2 N2 110.60(14) .
C30 Al2 N3 112.31(14) .
C29 Al2 N3 114.06(13) .
N2 Al2 N3 81.40(10) .
C30 Al2 Al1 142.16(12) .
C29 Al2 Al1 100.06(12) .
N2 Al2 Al1 44.66(7) .
N3 Al2 Al1 44.49(7) .
C1 P1 C2 99.06(15) .
C1 P1 C3 101.71(14) .
C2 P1 C3 103.39(14) .
C4 N1 C1 115.5(2) .
C4 N1 Al1 126.7(2) .
C1 N1 Al1 117.15(19) .
C12 N2 C2 107.8(2) .
C12 N2 Al1 120.43(19) .
C2 N2 Al1 110.96(17) .
C12 N2 Al2 119.35(18) .
C2 N2 Al2 107.13(18) .
Al1 N2 Al2 89.76(10) .
C20 N3 C3 110.4(2) .
C20 N3 Al1 115.74(18) .
C3 N3 Al1 108.44(17) .
C20 N3 Al2 121.05(18) .
C3 N3 Al2 109.38(17) .
Al1 N3 Al2 89.89(10) .
C33 C31 C32 119.7(7) .
C31 C32 C33 119.5(7) 2_657
C31 C33 C32 120.8(7) 2_657
N1 C1 P1 116.2(2) .
N2 C2 P1 116.75(19) .
N3 C3 P1 117.70(19) .
N1 C4 C9 122.4(3) .
N1 C4 C5 120.6(3) .
C9 C4 C5 117.1(3) .
C6 C5 C4 121.3(3) .
C7 C6 C5 121.3(3) .
C7 C6 C10 120.0(3) .
C5 C6 C10 118.7(3) .
C8 C7 C6 117.9(3) .
C7 C8 C9 122.0(3) .
C7 C8 C11 120.0(3) .
C9 C8 C11 118.0(3) .
C8 C9 C4 120.5(3) .
F2C C10 F3B 69.8(10) .
F2C C10 F3 127.4(9) .
F3B C10 F3 77.4(6) .
F2C C10 F1C 106.1(12) .
F3B C10 F1C 127.3(8) .
F3 C10 F1C 64.2(9) .
F2C C10 F1 63.2(10) .
F3B C10 F1 124.4(6) .
F3 C10 F1 109.2(6) .
F1C C10 F1 49.3(8) .
F2C C10 F2B 41.7(8) .
F3B C10 F2B 108.6(6) .
F3 C10 F2B 124.6(6) .
F1C C10 F2B 70.8(9) .
F1 C10 F2B 22.4(4) .
F2C C10 F3C 109.2(11) .
F3B C10 F3C 42.0(6) .
F3 C10 F3C 39.4(6) .
F1C C10 F3C 102.4(10) .
F1 C10 F3C 137.7(7) .
F2B C10 F3C 138.1(7) .
F2C C10 F1B 130.9(9) .
F3B C10 F1B 109.8(5) .
F3 C10 F1B 34.1(4) .
F1C C10 F1B 33.1(8) .
F1 C10 F1B 82.2(5) .
F2B C10 F1B 102.9(6) .
F3C C10 F1B 73.4(7) .
F2C C10 F2 41.9(9) .
F3B C10 F2 29.6(4) .
F3 C10 F2 104.5(5) .
F1C C10 F2 132.7(8) .
F1 C10 F2 103.4(5) .
F2B C10 F2 83.3(5) .
F3C C10 F2 71.6(7) .
F1B C10 F2 132.4(5) .
F2C C10 C6 115.8(8) .
F3B C10 C6 113.3(4) .
F3 C10 C6 114.5(4) .
F1C C10 C6 114.8(7) .
F1 C10 C6 112.7(4) .
F2B C10 C6 112.6(4) .
F3C C10 C6 107.7(6) .
F1B C10 C6 109.1(4) .
F2 C10 C6 111.5(4) .
F4 C11 F6 106.8(3) .
F4 C11 F5 106.0(3) .
F6 C11 F5 105.3(3) .
F4 C11 C8 113.3(3) .
F6 C11 C8 112.9(3) .
F5 C11 C8 111.8(3) .
C13 C12 C17 119.4(3) .
C13 C12 N2 120.1(3) .
C17 C12 N2 120.4(3) .
C12 C13 C14 120.1(3) .
C15 C14 C13 120.6(3) .
C15 C14 C18 119.6(4) .
C13 C14 C18 119.8(4) .
C14 C15 C16 119.5(3) .
C15 C16 C17 120.3(3) .
C15 C16 C19 118.8(3) .
C17 C16 C19 120.9(4) .
C12 C17 C16 120.2(3) .
F7 C18 F9 108.5(5) .
F7 C18 F8 105.1(6) .
F9 C18 F8 102.3(5) .
F7 C18 C14 114.0(4) .
F9 C18 C14 112.6(5) .
F8 C18 C14 113.4(4) .
F10 C19 F11 106.9(5) .
F10 C19 F12 106.2(5) .
F11 C19 F12 105.1(4) .
F10 C19 C16 112.4(4) .
F11 C19 C16 111.7(5) .
F12 C19 C16 114.0(3) .
C21 C20 C25 119.0(3) .
C21 C20 N3 121.2(3) .
C25 C20 N3 119.8(3) .
C20 C21 C22 120.3(3) .
C23 C22 C21 120.8(3) .
C23 C22 C26 120.2(3) .
C21 C22 C26 119.0(3) .
C22 C23 C24 118.7(3) .
C23 C24 C25 121.1(3) .
C23 C24 C27 120.0(3) .
C25 C24 C27 118.9(3) .
C24 C25 C20 120.1(3) .
F18 C26 F16 112.5(4) .
F18 C26 F17 104.1(4) .
F16 C26 F17 101.2(4) .
F18 C26 C22 113.3(3) .
F16 C26 C22 113.5(4) .
F17 C26 C22 111.1(4) .
F15 C27 F13 107.3(4) .
F15 C27 F14 107.6(5) .
F13 C27 F14 103.0(4) .
F15 C27 C24 113.4(3) .
F13 C27 C24 112.3(4) .
F14 C27 C24 112.5(3) .

loop_
_geom_bond_atom_site_label_1
_geom_bond_atom_site_label_2
_geom_bond_distance
_geom_bond_site_symmetry_2
Al1 N1 1.829(3) .
Al1 C28 1.930(3) .
Al1 N3 1.958(2) .
Al1 N2 1.964(2) .
Al1 Al2 2.7944(12) .
Al2 C30 1.947(4) .
Al2 C29 1.948(4) .
Al2 N2 1.996(3) .
Al2 N3 1.997(2) .
P1 C1 1.844(3) .
P1 C2 1.844(3) .
P1 C3 1.856(3) .
N1 C4 1.393(4) .
N1 C1 1.463(4) .
N2 C12 1.454(4) .
N2 C2 1.516(4) .
N3 C20 1.449(3) .
N3 C3 1.517(4) .
C31 C33 1.333(10) .
C31 C32 1.359(11) .
C32 C33 1.363(11) 2_657
C33 C32 1.363(11) 2_657
C4 C9 1.399(4) .
C4 C5 1.401(4) .
C5 C6 1.381(4) .
C6 C7 1.379(5) .
C6 C10 1.501(5) .
C7 C8 1.377(5) .
C8 C9 1.386(4) .
C8 C11 1.495(5) .
C10 F2C 1.286(17) .
C10 F3B 1.293(5) .
C10 F3 1.314(6) .
C10 F1C 1.315(16) .
C10 F1 1.329(7) .
C10 F2B 1.357(6) .
C10 F3C 1.362(8) .
C10 F1B 1.384(6) .
C10 F2 1.389(6) .
C11 F4 1.325(4) .
C11 F6 1.326(4) .
C11 F5 1.331(4) .
C12 C13 1.375(4) .
C12 C17 1.384(4) .
C13 C14 1.391(5) .
C14 C15 1.372(5) .
C14 C18 1.482(6) .
C15 C16 1.379(5) .
C16 C17 1.388(5) .
C16 C19 1.503(6) .
C18 F7 1.278(6) .
C18 F9 1.279(7) .
C18 F8 1.312(6) .
C19 F10 1.293(6) .
C19 F11 1.301(6) .
C19 F12 1.308(6) .
C20 C21 1.381(4) .
C20 C25 1.385(4) .
C21 C22 1.388(4) .
C22 C23 1.375(5) .
C22 C26 1.497(5) .
C23 C24 1.379(5) .
C24 C25 1.384(4) .
C24 C27 1.497(5) .
C26 F18 1.282(5) .
C26 F16 1.293(5) .
C26 F17 1.349(6) .
C27 F15 1.290(5) .
C27 F13 1.324(5) .
C27 F14 1.330(6) .
